data_7704896
loop_
_publ_author_name
'Hock, Andreas'
'Werner, Luis'
'Luz, Christian'
'Radius, Udo'

_publ_section_title
;
 N-Heterocyclic carbene and cyclic (alkyl)(amino)carbene adducts of
 gallium hydrides, gallium chlorides and gallium hydrochlorides.
;
_journal_issue 32
_journal_name_full 'Dalton transactions (Cambridge, England : 2003)'
_journal_page_first 11108
_journal_page_last 11119
_journal_paper_doi 10.1039/d0dt02070b
_journal_volume 49
_journal_year 2020
_chemical_formula_moiety 'C31 H52 Cl2 Ga N3'
_chemical_formula_sum 'C31 H52 Cl2 Ga N3'
_chemical_formula_weight 607.37
_space_group_crystal_system monoclinic
_space_group_IT_number 14
_space_group_name_Hall '-P 2ybc'
_space_group_name_H-M_alt 'P 1 21/c 1'
_atom_sites_solution_hydrogens geom
_audit_creation_method SHELXL-2014/6
_audit_update_record
;
2020-06-08 deposited with the CCDC.	2020-07-20 downloaded from the CCDC.
;
_cell_angle_alpha 90
_cell_angle_beta 92.3350(10)
_cell_angle_gamma 90
_cell_formula_units_Z 4
_cell_length_a 15.21640(10)
_cell_length_b 10.86010(10)
_cell_length_c 19.7874(2)
_cell_measurement_reflns_used 18634
_cell_measurement_temperature 100.01(10)
_cell_measurement_theta_max 77.0990
_cell_measurement_theta_min 2.9320
_cell_volume 3267.18(5)
_computing_cell_refinement 'CrysAlisPro 1.171.40.57a (Rigaku OD, 2019)'
_computing_data_collection 'CrysAlisPro 1.171.40.57a (Rigaku OD, 2019)'
_computing_data_reduction 'CrysAlisPro 1.171.40.57a (Rigaku OD, 2019)'
_computing_structure_refinement 'SHELXL-2014/6 (Sheldrick, 2014)'
_computing_structure_solution 'SHELXL-2014/6 (Sheldrick, 2014)'
_diffrn_ambient_temperature 100.01(10)
_diffrn_detector_area_resol_mean 10.0000
_diffrn_measured_fraction_theta_full 1.000
_diffrn_measured_fraction_theta_max 1.000
_diffrn_measurement_device_type 'XtaLAB Synergy, Dualflex, HyPix'
_diffrn_measurement_method '\f and \w scans'
_diffrn_radiation_type CuK\a
_diffrn_radiation_wavelength 1.54184
_diffrn_reflns_av_R_equivalents 0.0412
_diffrn_reflns_av_unetI/netI 0.0291
_diffrn_reflns_Laue_measured_fraction_full 1.000
_diffrn_reflns_Laue_measured_fraction_max 1.000
_diffrn_reflns_limit_h_max 18
_diffrn_reflns_limit_h_min -16
_diffrn_reflns_limit_k_max 8
_diffrn_reflns_limit_k_min -13
_diffrn_reflns_limit_l_max 24
_diffrn_reflns_limit_l_min -23
_diffrn_reflns_number 33398
_diffrn_reflns_point_group_measured_fraction_full 1.000
_diffrn_reflns_point_group_measured_fraction_max 1.000
_diffrn_reflns_theta_full 67.684
_diffrn_reflns_theta_max 70.072
_diffrn_reflns_theta_min 2.906
_diffrn_source 'micro-focus sealed X-ray tube'
_exptl_absorpt_coefficient_mu 2.817
_exptl_absorpt_correction_T_max 1.000
_exptl_absorpt_correction_T_min 0.457
_exptl_absorpt_correction_type gaussian
_exptl_absorpt_process_details
'CrysAlisPro 1.171.40.57a (Rigaku Oxford Diffraction, 2019)Numerical absorption correction based on gaussian integration over a multifaceted crystal model Empirical absorption correction using spherical harmonics, implemented in SCALE3 ABSPACK scaling algorithm.'
_exptl_crystal_colour colourless
_exptl_crystal_density_diffrn 1.235
_exptl_crystal_description block
_exptl_crystal_F_000 1296
_exptl_crystal_size_max 0.214
_exptl_crystal_size_mid 0.129
_exptl_crystal_size_min 0.122
_refine_diff_density_max 0.722
_refine_diff_density_min -0.355
_refine_diff_density_rms 0.056
_refine_ls_extinction_method none
_refine_ls_goodness_of_fit_ref 1.040
_refine_ls_hydrogen_treatment constr
_refine_ls_matrix_type full
_refine_ls_number_parameters 348
_refine_ls_number_reflns 6210
_refine_ls_number_restraints 0
_refine_ls_restrained_S_all 1.040
_refine_ls_R_factor_all 0.0330
_refine_ls_R_factor_gt 0.0303
_refine_ls_shift/su_max 0.001
_refine_ls_shift/su_mean 0.000
_refine_ls_structure_factor_coef Fsqd
_refine_ls_weighting_details 'w=1/[\s^2^(Fo^2^)+(0.0475P)^2^+1.2756P] where P=(Fo^2^+2Fc^2^)/3'
_refine_ls_weighting_scheme calc
_refine_ls_wR_factor_gt 0.0803
_refine_ls_wR_factor_ref 0.0822
_reflns_Friedel_coverage 0.000
_reflns_number_gt 5730
_reflns_number_total 6210
_reflns_threshold_expression 'I > 2\s(I)'
_cod_data_source_file d0dt02070b2.cif
_cod_data_source_block compound_17
_cod_depositor_comments 'Adding full bibliography for 7704887--7704897.cif.'
_cod_original_cell_volume 3267.19(5)
_cod_original_sg_symbol_H-M 'P 21/c'
_cod_database_code 7704896
_shelx_space_group_comment
;
The symmetry employed for this shelxl refinement is uniquely defined
by the following loop, which should always be used as a source of
symmetry information in preference to the above space-group names.
They are only intended as comments.
;
_shelxl_version_number 2014/6

loop_
_space_group_symop_operation_xyz
'x, y, z'
'-x, y+1/2, -z+1/2'
'-x, -y, -z'
'x, -y-1/2, z-1/2'

loop_
_atom_site_label
_atom_site_type_symbol
_atom_site_fract_x
_atom_site_fract_y
_atom_site_fract_z
_atom_site_U_iso_or_equiv
_atom_site_adp_type
_atom_site_occupancy
_atom_site_site_symmetry_order
_atom_site_calc_flag
_atom_site_refinement_flags_posn
_atom_site_refinement_flags_adp
_atom_site_refinement_flags_occupancy
_atom_site_disorder_assembly
_atom_site_disorder_group
Ga1 Ga 0.69775(2) 0.40795(2) 0.39628(2) 0.01578(7) Uani 1 1 d . . . . .
Cl2 Cl 0.59856(2) 0.27973(3) 0.34766(2) 0.01979(9) Uani 1 1 d . . . . .
Cl3 Cl 0.71799(3) 0.32542(3) 0.49874(2) 0.02417(10) Uani 1 1 d . . . . .
C1_1 C 0.62453(10) 0.56760(14) 0.40377(8) 0.0170(3) Uani 1 1 d . . . . .
N1_1 N 0.61308(9) 0.63968(12) 0.45832(7) 0.0181(3) Uani 1 1 d . . . . .
C2_1 C 0.51993(11) 0.70924(14) 0.37901(8) 0.0205(3) Uani 1 1 d . . . . .
N2_1 N 0.56854(9) 0.61147(12) 0.35446(7) 0.0180(3) Uani 1 1 d . . . . .
C3_1 C 0.54814(11) 0.72730(14) 0.44425(8) 0.0202(3) Uani 1 1 d . . . . .
C4_1 C 0.51645(12) 0.82167(15) 0.49265(9) 0.0257(4) Uani 1 1 d . . . . .
H4A_1 H 0.5094 0.7843 0.5361 0.038 Uiso 1 1 calc R U . . .
H4B_1 H 0.4610 0.8540 0.4760 0.038 Uiso 1 1 calc R U . . .
H4C_1 H 0.5586 0.8873 0.4969 0.038 Uiso 1 1 calc R U . . .
C5_1 C 0.44503(11) 0.77137(15) 0.34203(9) 0.0251(4) Uani 1 1 d . . . . .
H5A_1 H 0.4600 0.7860 0.2961 0.038 Uiso 1 1 calc R U . . .
H5B_1 H 0.4329 0.8484 0.3636 0.038 Uiso 1 1 calc R U . . .
H5C_1 H 0.3939 0.7197 0.3427 0.038 Uiso 1 1 calc R U . . .
C6_1 C 0.56827(11) 0.56941(15) 0.28317(8) 0.0208(3) Uani 1 1 d . . . . .
H6_1 H 0.6079 0.4984 0.2818 0.025 Uiso 1 1 calc R U . . .
C7_1 C 0.60608(12) 0.66838(16) 0.23774(9) 0.0271(4) Uani 1 1 d . . . . .
H7A_1 H 0.5662 0.7369 0.2344 0.041 Uiso 1 1 calc R U . . .
H7B_1 H 0.6139 0.6348 0.1935 0.041 Uiso 1 1 calc R U . . .
H7C_1 H 0.6618 0.6956 0.2568 0.041 Uiso 1 1 calc R U . . .
C8_1 C 0.47758(11) 0.52460(15) 0.25798(8) 0.0243(3) Uani 1 1 d . . . . .
H8A_1 H 0.4585 0.4593 0.2866 0.036 Uiso 1 1 calc R U . . .
H8B_1 H 0.4808 0.4948 0.2125 0.036 Uiso 1 1 calc R U . . .
H8C_1 H 0.4364 0.5915 0.2590 0.036 Uiso 1 1 calc R U . . .
C9_1 C 0.66020(11) 0.61902(15) 0.52451(8) 0.0195(3) Uani 1 1 d . . . . .
H9_1 H 0.7060 0.5579 0.5167 0.023 Uiso 1 1 calc R U . . .
C10_1 C 0.70730(12) 0.73455(16) 0.55096(9) 0.0275(4) Uani 1 1 d . . . . .
H10A_1 H 0.7382 0.7722 0.5150 0.041 Uiso 1 1 calc R U . . .
H10B_1 H 0.7484 0.7126 0.5871 0.041 Uiso 1 1 calc R U . . .
H10C_1 H 0.6649 0.7915 0.5674 0.041 Uiso 1 1 calc R U . . .
C11_1 C 0.59907(12) 0.56158(16) 0.57446(9) 0.0255(4) Uani 1 1 d . . . . .
H11A_1 H 0.5560 0.6211 0.5869 0.038 Uiso 1 1 calc R U . . .
H11B_1 H 0.6326 0.5357 0.6141 0.038 Uiso 1 1 calc R U . . .
H11C_1 H 0.5700 0.4917 0.5540 0.038 Uiso 1 1 calc R U . . .
C1_2 C 0.80467(11) 0.41374(14) 0.34087(8) 0.0192(3) Uani 1 1 d . . . . .
H1_2 H 0.7840 0.4255 0.2938 0.023 Uiso 1 1 calc R U . . .
N1_2 N 0.85633(9) 0.29825(13) 0.34306(7) 0.0220(3) Uani 1 1 d . . . . .
C2_2 C 0.86999(11) 0.52031(16) 0.35802(9) 0.0245(4) Uani 1 1 d . . . . .
C3_2 C 0.95981(11) 0.46177(18) 0.34453(9) 0.0283(4) Uani 1 1 d . . . . .
H3A_2 H 0.9750 0.4758 0.2980 0.034 Uiso 1 1 calc R U . . .
H3B_2 H 1.0053 0.4976 0.3741 0.034 Uiso 1 1 calc R U . . .
C4_2 C 0.95160(11) 0.32320(18) 0.35834(9) 0.0280(4) Uani 1 1 d . . . . .
C5_2 C 0.84935(13) 0.62995(17) 0.31171(10) 0.0323(4) Uani 1 1 d . . . . .
H5A_2 H 0.8554 0.6058 0.2655 0.048 Uiso 1 1 calc R U . . .
H5B_2 H 0.8895 0.6959 0.3226 0.048 Uiso 1 1 calc R U . . .
H5C_2 H 0.7902 0.6571 0.3179 0.048 Uiso 1 1 calc R U . . .
C6_2 C 0.86764(12) 0.56743(18) 0.43115(10) 0.0313(4) Uani 1 1 d . . . . .
H6A_2 H 0.8134 0.6105 0.4372 0.047 Uiso 1 1 calc R U . . .
H6B_2 H 0.9162 0.6223 0.4401 0.047 Uiso 1 1 calc R U . . .
H6C_2 H 0.8718 0.4990 0.4618 0.047 Uiso 1 1 calc R U . . .
C7_2 C 0.97638(14) 0.2916(2) 0.43231(10) 0.0387(5) Uani 1 1 d . . . . .
H7A_2 H 0.9343 0.3278 0.4612 0.058 Uiso 1 1 calc R U . . .
H7B_2 H 1.0339 0.3235 0.4439 0.058 Uiso 1 1 calc R U . . .
H7C_2 H 0.9765 0.2039 0.4380 0.058 Uiso 1 1 calc R U . . .
C8_2 C 1.01168(12) 0.2486(2) 0.31388(11) 0.0378(5) Uani 1 1 d . . . . .
H8A_2 H 1.0009 0.1623 0.3202 0.057 Uiso 1 1 calc R U . . .
H8B_2 H 1.0720 0.2666 0.3262 0.057 Uiso 1 1 calc R U . . .
H8C_2 H 0.9999 0.2698 0.2673 0.057 Uiso 1 1 calc R U . . .
C9_2 C 0.82807(11) 0.19881(15) 0.29962(9) 0.0230(3) Uani 1 1 d . . . . .
C10_2 C 0.80562(12) 0.08562(16) 0.32991(10) 0.0271(4) Uani 1 1 d . . . . .
C11_2 C 0.77962(13) -0.01319(17) 0.28866(10) 0.0330(4) Uani 1 1 d . . . . .
H11_2 H 0.7666 -0.0883 0.3085 0.040 Uiso 1 1 calc R U . . .
C12_2 C 0.77285(14) -0.00202(17) 0.21939(10) 0.0359(4) Uani 1 1 d . . . . .
H12_2 H 0.7552 -0.0688 0.1928 0.043 Uiso 1 1 calc R U . . .
C13_2 C 0.79254(12) 0.10955(17) 0.18961(10) 0.0304(4) Uani 1 1 d . . . . .
H13_2 H 0.7864 0.1174 0.1429 0.036 Uiso 1 1 calc R U . . .
C14_2 C 0.82149(11) 0.21068(16) 0.22818(9) 0.0240(3) Uani 1 1 d . . . . .
C15_2 C 0.84723(11) 0.32663(17) 0.19039(9) 0.0257(4) Uani 1 1 d . . . . .
H15_2 H 0.8765 0.3825 0.2230 0.031 Uiso 1 1 calc R U . . .
C16_2 C 0.76732(12) 0.39409(17) 0.15839(9) 0.0279(4) Uani 1 1 d . . . . .
H16A_2 H 0.7415 0.3449 0.1225 0.042 Uiso 1 1 calc R U . . .
H16B_2 H 0.7857 0.4717 0.1405 0.042 Uiso 1 1 calc R U . . .
H16C_2 H 0.7248 0.4079 0.1921 0.042 Uiso 1 1 calc R U . . .
C17_2 C 0.91158(13) 0.2993(2) 0.13445(10) 0.0375(5) Uani 1 1 d . . . . .
H17A_2 H 0.9598 0.2512 0.1528 0.056 Uiso 1 1 calc R U . . .
H17B_2 H 0.9334 0.3754 0.1170 0.056 Uiso 1 1 calc R U . . .
H17C_2 H 0.8817 0.2542 0.0987 0.056 Uiso 1 1 calc R U . . .
C18_2 C 0.80844(13) 0.06591(17) 0.40603(10) 0.0306(4) Uani 1 1 d . . . . .
H18_2 H 0.8211 0.1454 0.4277 0.037 Uiso 1 1 calc R U . . .
C19_2 C 0.88214(16) -0.0242(2) 0.42811(11) 0.0437(5) Uani 1 1 d . . . . .
H19A_2 H 0.8696 -0.1041 0.4093 0.066 Uiso 1 1 calc R U . . .
H19B_2 H 0.8856 -0.0297 0.4766 0.066 Uiso 1 1 calc R U . . .
H19C_2 H 0.9372 0.0049 0.4123 0.066 Uiso 1 1 calc R U . . .
C20_2 C 0.72074(15) 0.01927(18) 0.43128(11) 0.0387(5) Uani 1 1 d . . . . .
H20A_2 H 0.6744 0.0741 0.4163 0.058 Uiso 1 1 calc R U . . .
H20B_2 H 0.7236 0.0161 0.4798 0.058 Uiso 1 1 calc R U . . .
H20C_2 H 0.7092 -0.0617 0.4135 0.058 Uiso 1 1 calc R U . . .

loop_
_atom_site_aniso_label
_atom_site_aniso_U_11
_atom_site_aniso_U_22
_atom_site_aniso_U_33
_atom_site_aniso_U_23
_atom_site_aniso_U_13
_atom_site_aniso_U_12
Ga1 0.01818(11) 0.01494(11) 0.01410(12) -0.00040(6) -0.00071(8) 0.00100(7)
Cl2 0.02259(19) 0.01732(18) 0.01914(19) -0.00123(13) -0.00302(14) -0.00156(13)
Cl3 0.0357(2) 0.02078(19) 0.01563(18) 0.00161(13) -0.00356(15) 0.00531(15)
C1_1 0.0187(7) 0.0151(7) 0.0173(8) 0.0007(6) 0.0015(6) 0.0006(6)
N1_1 0.0221(7) 0.0149(6) 0.0173(6) -0.0001(5) 0.0006(5) 0.0004(5)
C2_1 0.0229(8) 0.0148(7) 0.0241(8) 0.0023(6) 0.0030(6) 0.0016(6)
N2_1 0.0221(7) 0.0150(6) 0.0167(6) 0.0019(5) -0.0002(5) 0.0016(5)
C3_1 0.0236(8) 0.0154(7) 0.0218(8) 0.0015(6) 0.0033(6) 0.0010(6)
C4_1 0.0328(9) 0.0191(8) 0.0252(9) -0.0027(6) 0.0027(7) 0.0055(7)
C5_1 0.0273(9) 0.0212(8) 0.0265(9) 0.0014(7) -0.0004(7) 0.0064(7)
C6_1 0.0268(8) 0.0206(7) 0.0150(8) 0.0016(6) 0.0001(6) 0.0056(6)
C7_1 0.0297(9) 0.0298(9) 0.0221(9) 0.0071(7) 0.0026(7) 0.0043(7)
C8_1 0.0323(9) 0.0205(8) 0.0198(8) 0.0008(6) -0.0031(7) 0.0031(7)
C9_1 0.0242(8) 0.0189(7) 0.0154(7) -0.0006(6) -0.0007(6) 0.0012(6)
C10_1 0.0353(10) 0.0237(8) 0.0231(9) -0.0037(7) -0.0041(7) -0.0042(7)
C11_1 0.0302(9) 0.0263(8) 0.0200(8) 0.0026(7) 0.0031(7) 0.0023(7)
C1_2 0.0196(8) 0.0208(8) 0.0172(8) -0.0028(6) 0.0002(6) 0.0009(6)
N1_2 0.0196(7) 0.0246(7) 0.0214(7) -0.0071(5) -0.0033(5) 0.0034(5)
C2_2 0.0207(8) 0.0278(8) 0.0252(9) -0.0057(7) 0.0030(6) -0.0045(7)
C3_2 0.0192(8) 0.0398(10) 0.0259(9) -0.0100(8) 0.0000(7) -0.0044(7)
C4_2 0.0187(8) 0.0383(10) 0.0264(9) -0.0107(7) -0.0050(7) 0.0047(7)
C5_2 0.0294(9) 0.0283(9) 0.0394(11) 0.0010(8) 0.0033(8) -0.0090(8)
C6_2 0.0280(9) 0.0357(9) 0.0305(10) -0.0143(8) 0.0033(7) -0.0093(8)
C7_2 0.0370(11) 0.0462(12) 0.0314(10) -0.0078(9) -0.0156(8) 0.0056(9)
C8_2 0.0213(9) 0.0518(12) 0.0397(11) -0.0181(9) -0.0066(8) 0.0095(8)
C9_2 0.0197(8) 0.0244(8) 0.0246(9) -0.0076(7) -0.0024(6) 0.0063(6)
C10_2 0.0279(9) 0.0241(9) 0.0289(10) -0.0054(7) -0.0050(7) 0.0091(7)
C11_2 0.0400(10) 0.0213(8) 0.0371(11) -0.0042(7) -0.0075(8) 0.0064(8)
C12_2 0.0429(11) 0.0259(9) 0.0379(11) -0.0130(8) -0.0116(9) 0.0048(8)
C13_2 0.0318(9) 0.0343(10) 0.0245(9) -0.0095(7) -0.0065(7) 0.0066(8)
C14_2 0.0192(8) 0.0287(9) 0.0240(8) -0.0074(7) -0.0024(6) 0.0042(6)
C15_2 0.0213(8) 0.0340(9) 0.0215(8) -0.0071(7) -0.0003(7) -0.0007(7)
C16_2 0.0271(9) 0.0311(9) 0.0250(9) -0.0009(7) -0.0027(7) -0.0032(7)
C17_2 0.0279(9) 0.0587(13) 0.0261(10) -0.0088(9) 0.0037(8) -0.0008(9)
C18_2 0.0398(10) 0.0226(8) 0.0289(10) -0.0014(7) -0.0041(8) 0.0091(8)
C19_2 0.0555(13) 0.0350(10) 0.0392(12) -0.0029(9) -0.0143(10) 0.0199(10)
C20_2 0.0541(13) 0.0252(9) 0.0370(11) 0.0072(8) 0.0027(9) 0.0047(9)

loop_
_atom_type_symbol
_atom_type_description
_atom_type_scat_dispersion_real
_atom_type_scat_dispersion_imag
_atom_type_scat_source
C C 0.0181 0.0091 'International Tables Vol C Tables 4.2.6.8 and 6.1.1.4'
H H 0.0000 0.0000 'International Tables Vol C Tables 4.2.6.8 and 6.1.1.4'
Cl Cl 0.3639 0.7018 'International Tables Vol C Tables 4.2.6.8 and 6.1.1.4'
Ga Ga -1.2846 0.7763 'International Tables Vol C Tables 4.2.6.8 and 6.1.1.4'
N N 0.0311 0.0180 'International Tables Vol C Tables 4.2.6.8 and 6.1.1.4'

loop_
_geom_angle_atom_site_label_1
_geom_angle_atom_site_label_2
_geom_angle_atom_site_label_3
_geom_angle
_geom_angle_site_symmetry_1
_geom_angle_site_symmetry_3
_geom_angle_publ_flag
C1_2 Ga1 C1_1 117.73(6) . . ?
C1_2 Ga1 Cl3 115.24(5) . . ?
C1_1 Ga1 Cl3 109.09(4) . . ?
C1_2 Ga1 Cl2 109.45(5) . . ?
C1_1 Ga1 Cl2 101.31(4) . . ?
Cl3 Ga1 Cl2 101.916(16) . . ?
N1_1 C1_1 N2_1 105.89(13) . . ?
N1_1 C1_1 Ga1 129.07(11) . . ?
N2_1 C1_1 Ga1 124.57(11) . . ?
C1_1 N1_1 C3_1 110.49(13) . . ?
C1_1 N1_1 C9_1 122.98(13) . . ?
C3_1 N1_1 C9_1 126.39(13) . . ?
C3_1 C2_1 N2_1 106.84(14) . . ?
C3_1 C2_1 C5_1 127.38(15) . . ?
N2_1 C2_1 C5_1 125.48(15) . . ?
C1_1 N2_1 C2_1 110.13(13) . . ?
C1_1 N2_1 C6_1 123.64(13) . . ?
C2_1 N2_1 C6_1 125.85(13) . . ?
C2_1 C3_1 N1_1 106.61(14) . . ?
C2_1 C3_1 C4_1 127.58(15) . . ?
N1_1 C3_1 C4_1 125.81(15) . . ?
C3_1 C4_1 H4A_1 109.5 . . ?
C3_1 C4_1 H4B_1 109.5 . . ?
H4A_1 C4_1 H4B_1 109.5 . . ?
C3_1 C4_1 H4C_1 109.5 . . ?
H4A_1 C4_1 H4C_1 109.5 . . ?
H4B_1 C4_1 H4C_1 109.5 . . ?
C2_1 C5_1 H5A_1 109.5 . . ?
C2_1 C5_1 H5B_1 109.5 . . ?
H5A_1 C5_1 H5B_1 109.5 . . ?
C2_1 C5_1 H5C_1 109.5 . . ?
H5A_1 C5_1 H5C_1 109.5 . . ?
H5B_1 C5_1 H5C_1 109.5 . . ?
N2_1 C6_1 C8_1 112.09(13) . . ?
N2_1 C6_1 C7_1 110.88(13) . . ?
C8_1 C6_1 C7_1 112.88(14) . . ?
N2_1 C6_1 H6_1 106.9 . . ?
C8_1 C6_1 H6_1 106.9 . . ?
C7_1 C6_1 H6_1 106.9 . . ?
C6_1 C7_1 H7A_1 109.5 . . ?
C6_1 C7_1 H7B_1 109.5 . . ?
H7A_1 C7_1 H7B_1 109.5 . . ?
C6_1 C7_1 H7C_1 109.5 . . ?
H7A_1 C7_1 H7C_1 109.5 . . ?
H7B_1 C7_1 H7C_1 109.5 . . ?
C6_1 C8_1 H8A_1 109.5 . . ?
C6_1 C8_1 H8B_1 109.5 . . ?
H8A_1 C8_1 H8B_1 109.5 . . ?
C6_1 C8_1 H8C_1 109.5 . . ?
H8A_1 C8_1 H8C_1 109.5 . . ?
H8B_1 C8_1 H8C_1 109.5 . . ?
N1_1 C9_1 C11_1 110.47(13) . . ?
N1_1 C9_1 C10_1 112.42(13) . . ?
C11_1 C9_1 C10_1 113.95(14) . . ?
N1_1 C9_1 H9_1 106.5 . . ?
C11_1 C9_1 H9_1 106.5 . . ?
C10_1 C9_1 H9_1 106.5 . . ?
C9_1 C10_1 H10A_1 109.5 . . ?
C9_1 C10_1 H10B_1 109.5 . . ?
H10A_1 C10_1 H10B_1 109.5 . . ?
C9_1 C10_1 H10C_1 109.5 . . ?
H10A_1 C10_1 H10C_1 109.5 . . ?
H10B_1 C10_1 H10C_1 109.5 . . ?
C9_1 C11_1 H11A_1 109.5 . . ?
C9_1 C11_1 H11B_1 109.5 . . ?
H11A_1 C11_1 H11B_1 109.5 . . ?
C9_1 C11_1 H11C_1 109.5 . . ?
H11A_1 C11_1 H11C_1 109.5 . . ?
H11B_1 C11_1 H11C_1 109.5 . . ?
N1_2 C1_2 C2_2 106.89(13) . . ?
N1_2 C1_2 Ga1 113.60(11) . . ?
C2_2 C1_2 Ga1 115.54(11) . . ?
N1_2 C1_2 H1_2 106.8 . . ?
C2_2 C1_2 H1_2 106.8 . . ?
Ga1 C1_2 H1_2 106.8 . . ?
C9_2 N1_2 C1_2 118.32(13) . . ?
C9_2 N1_2 C4_2 121.50(13) . . ?
C1_2 N1_2 C4_2 111.23(13) . . ?
C5_2 C2_2 C6_2 107.05(15) . . ?
C5_2 C2_2 C3_2 112.34(15) . . ?
C6_2 C2_2 C3_2 110.82(14) . . ?
C5_2 C2_2 C1_2 109.61(14) . . ?
C6_2 C2_2 C1_2 114.48(14) . . ?
C3_2 C2_2 C1_2 102.65(13) . . ?
C4_2 C3_2 C2_2 107.12(14) . . ?
C4_2 C3_2 H3A_2 110.3 . . ?
C2_2 C3_2 H3A_2 110.3 . . ?
C4_2 C3_2 H3B_2 110.3 . . ?
C2_2 C3_2 H3B_2 110.3 . . ?
H3A_2 C3_2 H3B_2 108.5 . . ?
N1_2 C4_2 C8_2 112.70(14) . . ?
N1_2 C4_2 C7_2 110.56(16) . . ?
C8_2 C4_2 C7_2 107.53(16) . . ?
N1_2 C4_2 C3_2 103.13(13) . . ?
C8_2 C4_2 C3_2 111.27(17) . . ?
C7_2 C4_2 C3_2 111.71(15) . . ?
C2_2 C5_2 H5A_2 109.5 . . ?
C2_2 C5_2 H5B_2 109.5 . . ?
H5A_2 C5_2 H5B_2 109.5 . . ?
C2_2 C5_2 H5C_2 109.5 . . ?
H5A_2 C5_2 H5C_2 109.5 . . ?
H5B_2 C5_2 H5C_2 109.5 . . ?
C2_2 C6_2 H6A_2 109.5 . . ?
C2_2 C6_2 H6B_2 109.5 . . ?
H6A_2 C6_2 H6B_2 109.5 . . ?
C2_2 C6_2 H6C_2 109.5 . . ?
H6A_2 C6_2 H6C_2 109.5 . . ?
H6B_2 C6_2 H6C_2 109.5 . . ?
C4_2 C7_2 H7A_2 109.5 . . ?
C4_2 C7_2 H7B_2 109.5 . . ?
H7A_2 C7_2 H7B_2 109.5 . . ?
C4_2 C7_2 H7C_2 109.5 . . ?
H7A_2 C7_2 H7C_2 109.5 . . ?
H7B_2 C7_2 H7C_2 109.5 . . ?
C4_2 C8_2 H8A_2 109.5 . . ?
C4_2 C8_2 H8B_2 109.5 . . ?
H8A_2 C8_2 H8B_2 109.5 . . ?
C4_2 C8_2 H8C_2 109.5 . . ?
H8A_2 C8_2 H8C_2 109.5 . . ?
H8B_2 C8_2 H8C_2 109.5 . . ?
C10_2 C9_2 C14_2 119.49(15) . . ?
C10_2 C9_2 N1_2 118.13(15) . . ?
C14_2 C9_2 N1_2 122.38(16) . . ?
C11_2 C10_2 C9_2 119.18(17) . . ?
C11_2 C10_2 C18_2 117.84(17) . . ?
C9_2 C10_2 C18_2 122.97(16) . . ?
C12_2 C11_2 C10_2 121.52(18) . . ?
C12_2 C11_2 H11_2 119.2 . . ?
C10_2 C11_2 H11_2 119.2 . . ?
C11_2 C12_2 C13_2 119.48(17) . . ?
C11_2 C12_2 H12_2 120.3 . . ?
C13_2 C12_2 H12_2 120.3 . . ?
C12_2 C13_2 C14_2 121.58(18) . . ?
C12_2 C13_2 H13_2 119.2 . . ?
C14_2 C13_2 H13_2 119.2 . . ?
C13_2 C14_2 C9_2 118.70(17) . . ?
C13_2 C14_2 C15_2 117.57(16) . . ?
C9_2 C14_2 C15_2 123.70(15) . . ?
C14_2 C15_2 C16_2 112.45(14) . . ?
C14_2 C15_2 C17_2 112.21(15) . . ?
C16_2 C15_2 C17_2 108.22(15) . . ?
C14_2 C15_2 H15_2 107.9 . . ?
C16_2 C15_2 H15_2 107.9 . . ?
C17_2 C15_2 H15_2 107.9 . . ?
C15_2 C16_2 H16A_2 109.5 . . ?
C15_2 C16_2 H16B_2 109.5 . . ?
H16A_2 C16_2 H16B_2 109.5 . . ?
C15_2 C16_2 H16C_2 109.5 . . ?
H16A_2 C16_2 H16C_2 109.5 . . ?
H16B_2 C16_2 H16C_2 109.5 . . ?
C15_2 C17_2 H17A_2 109.5 . . ?
C15_2 C17_2 H17B_2 109.5 . . ?
H17A_2 C17_2 H17B_2 109.5 . . ?
C15_2 C17_2 H17C_2 109.5 . . ?
H17A_2 C17_2 H17C_2 109.5 . . ?
H17B_2 C17_2 H17C_2 109.5 . . ?
C10_2 C18_2 C20_2 112.35(16) . . ?
C10_2 C18_2 C19_2 111.21(16) . . ?
C20_2 C18_2 C19_2 109.40(17) . . ?
C10_2 C18_2 H18_2 107.9 . . ?
C20_2 C18_2 H18_2 107.9 . . ?
C19_2 C18_2 H18_2 107.9 . . ?
C18_2 C19_2 H19A_2 109.5 . . ?
C18_2 C19_2 H19B_2 109.5 . . ?
H19A_2 C19_2 H19B_2 109.5 . . ?
C18_2 C19_2 H19C_2 109.5 . . ?
H19A_2 C19_2 H19C_2 109.5 . . ?
H19B_2 C19_2 H19C_2 109.5 . . ?
C18_2 C20_2 H20A_2 109.5 . . ?
C18_2 C20_2 H20B_2 109.5 . . ?
H20A_2 C20_2 H20B_2 109.5 . . ?
C18_2 C20_2 H20C_2 109.5 . . ?
H20A_2 C20_2 H20C_2 109.5 . . ?
H20B_2 C20_2 H20C_2 109.5 . . ?

loop_
_geom_bond_atom_site_label_1
_geom_bond_atom_site_label_2
_geom_bond_distance
_geom_bond_site_symmetry_2
_geom_bond_publ_flag
Ga1 C1_2 1.9996(16) . ?
Ga1 C1_1 2.0695(15) . ?
Ga1 Cl3 2.2266(4) . ?
Ga1 Cl2 2.2415(4) . ?
C1_1 N1_1 1.350(2) . ?
C1_1 N2_1 1.355(2) . ?
N1_1 C3_1 1.392(2) . ?
N1_1 C9_1 1.484(2) . ?
C2_1 C3_1 1.358(2) . ?
C2_1 N2_1 1.393(2) . ?
C2_1 C5_1 1.490(2) . ?
N2_1 C6_1 1.483(2) . ?
C3_1 C4_1 1.496(2) . ?
C4_1 H4A_1 0.9600 . ?
C4_1 H4B_1 0.9600 . ?
C4_1 H4C_1 0.9600 . ?
C5_1 H5A_1 0.9600 . ?
C5_1 H5B_1 0.9600 . ?
C5_1 H5C_1 0.9600 . ?
C6_1 C8_1 1.528(2) . ?
C6_1 C7_1 1.528(2) . ?
C6_1 H6_1 0.9800 . ?
C7_1 H7A_1 0.9600 . ?
C7_1 H7B_1 0.9600 . ?
C7_1 H7C_1 0.9600 . ?
C8_1 H8A_1 0.9600 . ?
C8_1 H8B_1 0.9600 . ?
C8_1 H8C_1 0.9600 . ?
C9_1 C11_1 1.519(2) . ?
C9_1 C10_1 1.527(2) . ?
C9_1 H9_1 0.9800 . ?
C10_1 H10A_1 0.9600 . ?
C10_1 H10B_1 0.9600 . ?
C10_1 H10C_1 0.9600 . ?
C11_1 H11A_1 0.9600 . ?
C11_1 H11B_1 0.9600 . ?
C11_1 H11C_1 0.9600 . ?
C1_2 N1_2 1.480(2) . ?
C1_2 C2_2 1.554(2) . ?
C1_2 H1_2 0.9800 . ?
N1_2 C9_2 1.435(2) . ?
N1_2 C4_2 1.494(2) . ?
C2_2 C5_2 1.527(3) . ?
C2_2 C6_2 1.537(2) . ?
C2_2 C3_2 1.540(2) . ?
C3_2 C4_2 1.535(3) . ?
C3_2 H3A_2 0.9700 . ?
C3_2 H3B_2 0.9700 . ?
C4_2 C8_2 1.527(2) . ?
C4_2 C7_2 1.535(3) . ?
C5_2 H5A_2 0.9600 . ?
C5_2 H5B_2 0.9600 . ?
C5_2 H5C_2 0.9600 . ?
C6_2 H6A_2 0.9600 . ?
C6_2 H6B_2 0.9600 . ?
C6_2 H6C_2 0.9600 . ?
C7_2 H7A_2 0.9600 . ?
C7_2 H7B_2 0.9600 . ?
C7_2 H7C_2 0.9600 . ?
C8_2 H8A_2 0.9600 . ?
C8_2 H8B_2 0.9600 . ?
C8_2 H8C_2 0.9600 . ?
C9_2 C10_2 1.415(3) . ?
C9_2 C14_2 1.419(2) . ?
C10_2 C11_2 1.396(3) . ?
C10_2 C18_2 1.520(3) . ?
C11_2 C12_2 1.376(3) . ?
C11_2 H11_2 0.9300 . ?
C12_2 C13_2 1.385(3) . ?
C12_2 H12_2 0.9300 . ?
C13_2 C14_2 1.398(2) . ?
C13_2 H13_2 0.9300 . ?
C14_2 C15_2 1.524(3) . ?
C15_2 C16_2 1.534(2) . ?
C15_2 C17_2 1.536(2) . ?
C15_2 H15_2 0.9800 . ?
C16_2 H16A_2 0.9600 . ?
C16_2 H16B_2 0.9600 . ?
C16_2 H16C_2 0.9600 . ?
C17_2 H17A_2 0.9600 . ?
C17_2 H17B_2 0.9600 . ?
C17_2 H17C_2 0.9600 . ?
C18_2 C20_2 1.530(3) . ?
C18_2 C19_2 1.538(3) . ?
C18_2 H18_2 0.9800 . ?
C19_2 H19A_2 0.9600 . ?
C19_2 H19B_2 0.9600 . ?
C19_2 H19C_2 0.9600 . ?
C20_2 H20A_2 0.9600 . ?
C20_2 H20B_2 0.9600 . ?
C20_2 H20C_2 0.9600 . ?

loop_
_geom_torsion_atom_site_label_1
_geom_torsion_atom_site_label_2
_geom_torsion_atom_site_label_3
_geom_torsion_atom_site_label_4
_geom_torsion
_geom_torsion_site_symmetry_1
_geom_torsion_site_symmetry_2
_geom_torsion_site_symmetry_3
_geom_torsion_site_symmetry_4
_geom_torsion_publ_flag
N2_1 C1_1 N1_1 C3_1 1.58(17) . . . . ?
Ga1 C1_1 N1_1 C3_1 -170.73(11) . . . . ?
N2_1 C1_1 N1_1 C9_1 177.57(13) . . . . ?
Ga1 C1_1 N1_1 C9_1 5.3(2) . . . . ?
N1_1 C1_1 N2_1 C2_1 -1.79(17) . . . . ?
Ga1 C1_1 N2_1 C2_1 170.96(11) . . . . ?
N1_1 C1_1 N2_1 C6_1 171.52(14) . . . . ?
Ga1 C1_1 N2_1 C6_1 -15.7(2) . . . . ?
C3_1 C2_1 N2_1 C1_1 1.34(18) . . . . ?
C5_1 C2_1 N2_1 C1_1 -172.69(15) . . . . ?
C3_1 C2_1 N2_1 C6_1 -171.79(14) . . . . ?
C5_1 C2_1 N2_1 C6_1 14.2(3) . . . . ?
N2_1 C2_1 C3_1 N1_1 -0.33(17) . . . . ?
C5_1 C2_1 C3_1 N1_1 173.54(15) . . . . ?
N2_1 C2_1 C3_1 C4_1 179.96(16) . . . . ?
C5_1 C2_1 C3_1 C4_1 -6.2(3) . . . . ?
C1_1 N1_1 C3_1 C2_1 -0.78(18) . . . . ?
C9_1 N1_1 C3_1 C2_1 -176.60(14) . . . . ?
C1_1 N1_1 C3_1 C4_1 178.94(15) . . . . ?
C9_1 N1_1 C3_1 C4_1 3.1(3) . . . . ?
C1_1 N2_1 C6_1 C8_1 125.46(16) . . . . ?
C2_1 N2_1 C6_1 C8_1 -62.3(2) . . . . ?
C1_1 N2_1 C6_1 C7_1 -107.38(17) . . . . ?
C2_1 N2_1 C6_1 C7_1 64.9(2) . . . . ?
C1_1 N1_1 C9_1 C11_1 -104.30(17) . . . . ?
C3_1 N1_1 C9_1 C11_1 71.03(19) . . . . ?
C1_1 N1_1 C9_1 C10_1 127.18(16) . . . . ?
C3_1 N1_1 C9_1 C10_1 -57.5(2) . . . . ?
C2_2 C1_2 N1_2 C9_2 -149.62(14) . . . . ?
Ga1 C1_2 N1_2 C9_2 81.73(16) . . . . ?
C2_2 C1_2 N1_2 C4_2 -1.83(18) . . . . ?
Ga1 C1_2 N1_2 C4_2 -130.47(12) . . . . ?
N1_2 C1_2 C2_2 C5_2 138.66(14) . . . . ?
Ga1 C1_2 C2_2 C5_2 -93.82(15) . . . . ?
N1_2 C1_2 C2_2 C6_2 -101.06(17) . . . . ?
Ga1 C1_2 C2_2 C6_2 26.45(19) . . . . ?
N1_2 C1_2 C2_2 C3_2 19.09(17) . . . . ?
Ga1 C1_2 C2_2 C3_2 146.61(12) . . . . ?
C5_2 C2_2 C3_2 C4_2 -147.16(15) . . . . ?
C6_2 C2_2 C3_2 C4_2 93.14(17) . . . . ?
C1_2 C2_2 C3_2 C4_2 -29.51(17) . . . . ?
C9_2 N1_2 C4_2 C8_2 10.2(2) . . . . ?
C1_2 N1_2 C4_2 C8_2 -136.42(17) . . . . ?
C9_2 N1_2 C4_2 C7_2 -110.17(18) . . . . ?
C1_2 N1_2 C4_2 C7_2 103.21(17) . . . . ?
C9_2 N1_2 C4_2 C3_2 130.28(16) . . . . ?
C1_2 N1_2 C4_2 C3_2 -16.34(17) . . . . ?
C2_2 C3_2 C4_2 N1_2 28.54(17) . . . . ?
C2_2 C3_2 C4_2 C8_2 149.60(15) . . . . ?
C2_2 C3_2 C4_2 C7_2 -90.22(17) . . . . ?
C1_2 N1_2 C9_2 C10_2 -119.96(17) . . . . ?
C4_2 N1_2 C9_2 C10_2 95.7(2) . . . . ?
C1_2 N1_2 C9_2 C14_2 59.6(2) . . . . ?
C4_2 N1_2 C9_2 C14_2 -84.7(2) . . . . ?
C14_2 C9_2 C10_2 C11_2 1.7(3) . . . . ?
N1_2 C9_2 C10_2 C11_2 -178.74(16) . . . . ?
C14_2 C9_2 C10_2 C18_2 -178.36(16) . . . . ?
N1_2 C9_2 C10_2 C18_2 1.2(2) . . . . ?
C9_2 C10_2 C11_2 C12_2 -1.9(3) . . . . ?
C18_2 C10_2 C11_2 C12_2 178.09(18) . . . . ?
C10_2 C11_2 C12_2 C13_2 0.3(3) . . . . ?
C11_2 C12_2 C13_2 C14_2 1.7(3) . . . . ?
C12_2 C13_2 C14_2 C9_2 -1.9(3) . . . . ?
C12_2 C13_2 C14_2 C15_2 176.04(17) . . . . ?
C10_2 C9_2 C14_2 C13_2 0.2(2) . . . . ?
N1_2 C9_2 C14_2 C13_2 -179.37(15) . . . . ?
C10_2 C9_2 C14_2 C15_2 -177.63(16) . . . . ?
N1_2 C9_2 C14_2 C15_2 2.8(2) . . . . ?
C13_2 C14_2 C15_2 C16_2 72.0(2) . . . . ?
C9_2 C14_2 C15_2 C16_2 -110.17(18) . . . . ?
C13_2 C14_2 C15_2 C17_2 -50.3(2) . . . . ?
C9_2 C14_2 C15_2 C17_2 127.55(17) . . . . ?
C11_2 C10_2 C18_2 C20_2 -54.8(2) . . . . ?
C9_2 C10_2 C18_2 C20_2 125.21(18) . . . . ?
C11_2 C10_2 C18_2 C19_2 68.2(2) . . . . ?
C9_2 C10_2 C18_2 C19_2 -111.8(2) . . . . ?
